data_9004058
loop_
_publ_author_name
'Kelsey, C. H.'
'Barnes, W. H.'

_publ_section_title
;
 The crystal structure of metarossite
;
_journal_name_full 'The Canadian Mineralogist'
_journal_page_first 448
_journal_page_last 466
_journal_volume 6
_journal_year 1960
_chemical_compound_source 'Thompson's, Utah, USA'
_chemical_formula_sum 'Ca O8 V2'
_chemical_name_mineral Metarossite
_space_group_IT_number 2
_symmetry_space_group_name_Hall '-P 1'
_symmetry_space_group_name_H-M 'P -1'
_cell_angle_alpha 92.97
_cell_angle_beta 96.65
_cell_angle_gamma 105.78
_cell_length_a 6.21
_cell_length_b 7.06
_cell_length_c 7.76
_cell_formula_units_Z 2
_cell_volume 323.957
_database_code_amcsd 0005077
_exptl_crystal_density_diffrn 2.767
_cod_original_formula_sum 'Ca V2 O8'
_cod_database_code 9004058

loop_
_space_group_symop_operation_xyz
x,y,z
-x,-y,-z

loop_
_atom_site_label
_atom_site_fract_x
_atom_site_fract_y
_atom_site_fract_z
_atom_site_U_iso_or_equiv
Ca 0.75950 0.46650 0.14700 0.03800
V1 0.44850 0.10200 0.33600 0.03800
V2 0.37500 0.58300 0.34500 0.03800
O1 0.39150 0.84000 0.41700 0.05066
O2 0.51700 0.39200 0.38350 0.05066
O3 0.86100 0.75550 0.36550 0.05066
O4 0.10500 0.47300 0.33450 0.05066
O5 0.19300 0.06350 0.23500 0.05066
O6 0.62450 0.11700 0.18700 0.05066
O7 0.43000 0.60000 0.14600 0.05066
O8 0.00700 0.72100 0.01300 0.05066

loop_
_cod_related_entry_id
_cod_related_entry_database
_cod_related_entry_code
1 AMCSD 0005077
